data_7205400
loop_
_publ_author_name
'Bujak, Maciej'
'Podsiad\/lo, Marcin'
'Katrusiak, Andrzej'

_publ_section_title
;
 Crystalline gas of 1,1,1-trichloroethane
;
_journal_issue 2
_journal_name_full CrystEngComm
_journal_page_first 396
_journal_paper_doi 10.1039/c0ce00493f
_journal_volume 13
_journal_year 2011
_chemical_formula_moiety 'C2 H3 Cl3'
_chemical_formula_sum 'C2 H3 Cl3'
_chemical_formula_weight 133.39
_chemical_melting_point 242.8
_chemical_name_common 1,1,1-trichloroethane
_chemical_name_systematic
;
1,1,1-trichloroethane
;
_space_group_IT_number 62
_symmetry_cell_setting orthorhombic
_symmetry_space_group_name_Hall '-P 2ac 2n'
_symmetry_space_group_name_H-M 'P n m a'
_atom_sites_solution_hydrogens difmap
_atom_sites_solution_primary direct
_atom_sites_solution_secondary difmap
_audit_creation_method SHELXL-97
_cell_angle_alpha 90.00
_cell_angle_beta 90.00
_cell_angle_gamma 90.00
_cell_formula_units_Z 4
_cell_length_a 11.5520(10)
_cell_length_b 8.0069(7)
_cell_length_c 5.8733(4)
_cell_measurement_pressure 100
_cell_measurement_reflns_used 804
_cell_measurement_temperature 220.0(1)
_cell_measurement_theta_max 28.97
_cell_measurement_theta_min 3.09
_cell_volume 543.26(8)
_computing_cell_refinement 'CrysAlisPro (Oxford Diffraction Ltd, 2009)'
_computing_data_collection 'CrysAlisPro (Oxford Diffraction Ltd, 2009)'
_computing_data_reduction 'CrysAlisPro (Oxford Diffraction Ltd, 2009)'
_computing_molecular_graphics 'Mercury (Macrae at al., 2008)'
_computing_publication_material 'SHELXL--97 (Sheldrick, 2008)'
_computing_structure_refinement 'SHELXL--97 (Sheldrick, 2008)'
_computing_structure_solution 'SHELXS--97 (Sheldrick, 2008)'
_diffrn_ambient_pressure 100
_diffrn_ambient_temperature 220.0(1)
_diffrn_measured_fraction_theta_full 0.998
_diffrn_measured_fraction_theta_max 0.998
_diffrn_measurement_device_type 'Oxford Diffraction Xcalibur E'
_diffrn_measurement_method \w-scans
_diffrn_radiation_monochromator graphite
_diffrn_radiation_source 'fine-focus sealed tube'
_diffrn_radiation_type MoK\a
_diffrn_radiation_wavelength 0.71073
_diffrn_reflns_av_R_equivalents 0.0184
_diffrn_reflns_av_sigmaI/netI 0.0234
_diffrn_reflns_limit_h_max 13
_diffrn_reflns_limit_h_min -4
_diffrn_reflns_limit_k_max 4
_diffrn_reflns_limit_k_min -9
_diffrn_reflns_limit_l_max 7
_diffrn_reflns_limit_l_min -4
_diffrn_reflns_number 1302
_diffrn_reflns_theta_full 25.03
_diffrn_reflns_theta_max 25.03
_diffrn_reflns_theta_min 3.53
_diffrn_standards_decay_% 0
_diffrn_standards_interval_count 0
_diffrn_standards_number 0
_exptl_absorpt_coefficient_mu 1.516
_exptl_absorpt_correction_T_max 0.8632
_exptl_absorpt_correction_T_min 0.6591
_exptl_absorpt_correction_type multi-scan
_exptl_absorpt_process_details
;
Correction for absorption was made using CrysAlisPro,
Oxford Diffraction Ltd. (2009)
;
_exptl_crystal_colour colourless
_exptl_crystal_density_diffrn 1.631
_exptl_crystal_density_method 'not measured'
_exptl_crystal_description irregular
_exptl_crystal_F_000 264
_exptl_crystal_size_max 0.30
_exptl_crystal_size_mid 0.30
_exptl_crystal_size_min 0.10
_refine_diff_density_max 0.313
_refine_diff_density_min -0.250
_refine_diff_density_rms 0.060
_refine_ls_extinction_method none
_refine_ls_goodness_of_fit_ref 0.999
_refine_ls_hydrogen_treatment mixed
_refine_ls_matrix_type full
_refine_ls_number_parameters 33
_refine_ls_number_reflns 515
_refine_ls_number_restraints 2
_refine_ls_restrained_S_all 1.003
_refine_ls_R_factor_all 0.0432
_refine_ls_R_factor_gt 0.0329
_refine_ls_shift/su_max 0.000
_refine_ls_shift/su_mean 0.000
_refine_ls_structure_factor_coef Fsqd
_refine_ls_weighting_details 'calc w=1/[\s^2^(Fo^2^)+(0.0544P)^2^] where P=(Fo^2^+2Fc^2^)/3'
_refine_ls_weighting_scheme calc
_refine_ls_wR_factor_gt 0.0837
_refine_ls_wR_factor_ref 0.0866
_reflns_number_gt 393
_reflns_number_total 515
_reflns_threshold_expression I>2\s(I)
_cod_data_source_file C0CE00493F.TXT
_cod_data_source_block 111TCE_220K
_cod_database_code 7205400

loop_
_symmetry_equiv_pos_as_xyz
'x, y, z'
'-x+1/2, -y, z+1/2'
'-x, y+1/2, -z'
'x+1/2, -y+1/2, -z+1/2'
'-x, -y, -z'
'x-1/2, y, -z-1/2'
'x, -y-1/2, z'
'-x-1/2, y-1/2, z-1/2'

loop_
_atom_site_label
_atom_site_type_symbol
_atom_site_fract_x
_atom_site_fract_y
_atom_site_fract_z
_atom_site_U_iso_or_equiv
_atom_site_adp_type
_atom_site_occupancy
_atom_site_symmetry_multiplicity
_atom_site_calc_flag
_atom_site_refinement_flags
_atom_site_disorder_assembly
_atom_site_disorder_group
Cl1 Cl 0.65382(7) 0.07124(10) 0.19135(13) 0.0628(3) Uani 1 1 d . . .
Cl2 Cl 0.61834(11) 0.2500 0.60763(15) 0.0656(4) Uani 1 2 d S . .
C1 C 0.5873(3) 0.2500 0.3119(5) 0.0395(8) Uani 1 2 d S . .
C2 C 0.4599(4) 0.2500 0.2702(8) 0.0587(11) Uani 1 2 d SD . .
H1 H 0.444(4) 0.2500 0.109(3) 0.088 Uiso 1 2 d SD . .
H2 H 0.428(3) 0.152(3) 0.338(5) 0.088 Uiso 1 1 d D . .

loop_
_atom_site_aniso_label
_atom_site_aniso_U_11
_atom_site_aniso_U_22
_atom_site_aniso_U_33
_atom_site_aniso_U_23
_atom_site_aniso_U_13
_atom_site_aniso_U_12
Cl1 0.0643(5) 0.0580(5) 0.0663(6) -0.0176(3) 0.0014(3) 0.0136(4)
Cl2 0.0916(9) 0.0687(7) 0.0365(6) 0.000 -0.0037(5) 0.000
C1 0.043(2) 0.041(2) 0.0353(17) 0.000 0.0031(14) 0.000
C2 0.039(2) 0.055(3) 0.081(3) 0.000 -0.009(2) 0.000

loop_
_atom_type_symbol
_atom_type_description
_atom_type_scat_dispersion_real
_atom_type_scat_dispersion_imag
_atom_type_scat_source
C C 0.0033 0.0016 'International Tables Vol C Tables 4.2.6.8 and 6.1.1.4'
H H 0.0000 0.0000 'International Tables Vol C Tables 4.2.6.8 and 6.1.1.4'
Cl Cl 0.1484 0.1585 'International Tables Vol C Tables 4.2.6.8 and 6.1.1.4'

loop_
_geom_angle_atom_site_label_1
_geom_angle_atom_site_label_2
_geom_angle_atom_site_label_3
_geom_angle
_geom_angle_site_symmetry_1
_geom_angle_site_symmetry_3
_geom_angle_publ_flag
C2 C1 Cl1 111.22(16) . . ?
Cl1 C1 Cl1 107.75(18) 7_565 . ?
C2 C1 Cl2 111.1(3) . . ?
Cl1 C1 Cl2 107.69(14) . . ?
C1 C2 H1 110(3) . . ?
C1 C2 H2 108(2) . . ?
H1 C2 H2 110(2) . . ?

loop_
_geom_bond_atom_site_label_1
_geom_bond_atom_site_label_2
_geom_bond_distance
_geom_bond_site_symmetry_2
_geom_bond_publ_flag
Cl1 C1 1.772(2) . ?
Cl2 C1 1.773(3) . ?
C1 C2 1.492(5) . ?
C2 H1 0.96(2) . ?
C2 H2 0.96(1) . ?
